data_4349830
loop_
_publ_author_name
'Mei, Mingliang'
'Xu, Xinxin'
'Wang, Yun'
'Wang, Xinjiao'
'Huo, Yuqiu'

_publ_section_title
;
 Three-dimensional supramolecular phosphomolybdate architecture-derived
 Mo-based electrocatalytic system for overall water splitting
;
_journal_issue 4
_journal_name_full 'Inorganic Chemistry Frontiers'
_journal_page_first 819
_journal_paper_doi 10.1039/C7QI00812K
_journal_volume 5
_journal_year 2018
_chemical_formula_sum 'C18 H22 Mo12 N3 O42 P'
_chemical_formula_weight 2134.64
_space_group_IT_number 14
_space_group_name_Hall '-P 2yn'
_space_group_name_H-M_alt 'P 1 21/n 1'
_symmetry_cell_setting monoclinic
_symmetry_space_group_name_H-M 'P 1 21/n 1'
_atom_sites_solution_hydrogens geom
_atom_sites_solution_primary direct
_atom_sites_solution_secondary difmap
_audit_creation_method SHELXL-97
_audit_update_record
;
2017-08-03 deposited with the CCDC.
2018-01-29 downloaded from the CCDC.
;
_cell_angle_alpha 90.00
_cell_angle_beta 91.479(2)
_cell_angle_gamma 90.00
_cell_formula_units_Z 4
_cell_length_a 14.6341(2)
_cell_length_b 20.1216(4)
_cell_length_c 15.7028(3)
_cell_measurement_reflns_used 25121
_cell_measurement_temperature 293(2)
_cell_measurement_theta_max 29.35
_cell_measurement_theta_min 3.26
_cell_volume 4622.33(14)
_computing_cell_refinement 'SAINT (Bruker, 1999)'
_computing_data_collection 'SMART (Bruker, 1997)'
_computing_data_reduction SAINT
_computing_molecular_graphics 'SHELXTL-PLUS (Sheldrick, 1990)'
_computing_publication_material SHELXL-97
_computing_structure_refinement 'SHELXL-97 (Sheldrick, 1997)'
_computing_structure_solution 'SHELXS-97 (Sheldrick, 1990)'
_diffrn_ambient_temperature 293(2)
_diffrn_measured_fraction_theta_full 0.860
_diffrn_measured_fraction_theta_max 0.860
_diffrn_measurement_device_type 'Bruker APEX CCD area-detector'
_diffrn_measurement_method '\w scans'
_diffrn_radiation_monochromator graphite
_diffrn_radiation_source 'fine-focus sealed tube'
_diffrn_radiation_type MoK\a
_diffrn_radiation_wavelength 0.71073
_diffrn_reflns_av_R_equivalents 0.0280
_diffrn_reflns_av_sigmaI/netI 0.0431
_diffrn_reflns_limit_h_max 17
_diffrn_reflns_limit_h_min -18
_diffrn_reflns_limit_k_max 25
_diffrn_reflns_limit_k_min -27
_diffrn_reflns_limit_l_max 13
_diffrn_reflns_limit_l_min -19
_diffrn_reflns_number 25121
_diffrn_reflns_theta_full 29.35
_diffrn_reflns_theta_max 29.35
_diffrn_reflns_theta_min 3.26
_exptl_absorpt_coefficient_mu 3.293
_exptl_absorpt_correction_T_max 0.398
_exptl_absorpt_correction_T_min 0.363
_exptl_absorpt_correction_type multi-scan
_exptl_absorpt_process_details 'SADABS (Sheldrick, 1996)'
_exptl_crystal_colour yellow
_exptl_crystal_density_diffrn 3.067
_exptl_crystal_density_method 'not measured'
_exptl_crystal_description block
_exptl_crystal_F_000 4024
_exptl_crystal_size_max 0.32
_exptl_crystal_size_mid 0.3
_exptl_crystal_size_min 0.28
_refine_diff_density_max 2.470
_refine_diff_density_min -0.787
_refine_diff_density_rms 0.162
_refine_ls_extinction_method none
_refine_ls_goodness_of_fit_ref 0.900
_refine_ls_hydrogen_treatment mixed
_refine_ls_matrix_type full
_refine_ls_number_parameters 701
_refine_ls_number_reflns 10921
_refine_ls_number_restraints 6
_refine_ls_restrained_S_all 0.900
_refine_ls_R_factor_all 0.0349
_refine_ls_R_factor_gt 0.0283
_refine_ls_shift/su_max 0.084
_refine_ls_shift/su_mean 0.003
_refine_ls_structure_factor_coef Fsqd
_refine_ls_weighting_details 'calc w=1/[\s^2^(Fo^2^)+(0.0550P)^2^+0.0000P] where P=(Fo^2^+2Fc^2^)/3'
_refine_ls_weighting_scheme calc
_refine_ls_wR_factor_gt 0.0771
_refine_ls_wR_factor_ref 0.0826
_reflns_number_gt 9533
_reflns_number_total 10921
_reflns_threshold_expression >2sigma(I)
_cod_data_source_file c7qi00812k2.cif
_cod_data_source_block m
_cod_depositor_comments
;
The following automatic conversions were performed:

data item '_symmetry_cell_setting' value 'Monoclinic' was changed to
'monoclinic' in accordance with the
/home/saulius/struct/COD-crude-data/automatic-downloads/DataCite-retrospective/RSC/depositions/lib/dictionaries/cif_core.dic
dictionary named 'cif_core.dic' version 2.4.2 last updated on
2011-04-26.

Automatic conversion script
Id: cif_fix_values 6909 2019-04-08 15:41:33Z antanas 
;
_cod_original_sg_symbol_H-M P21/n
_cod_database_code 4349830

loop_
_symmetry_equiv_pos_as_xyz
'x, y, z'
'-x+1/2, y+1/2, -z+1/2'
'-x, -y, -z'
'x-1/2, -y-1/2, z-1/2'

loop_
_atom_site_label
_atom_site_type_symbol
_atom_site_fract_x
_atom_site_fract_y
_atom_site_fract_z
_atom_site_U_iso_or_equiv
_atom_site_adp_type
_atom_site_occupancy
_atom_site_symmetry_multiplicity
_atom_site_calc_flag
_atom_site_refinement_flags
Mo1 Mo 0.42197(2) 0.703458(17) -0.78627(2) 0.00810(8) Uani 1 1 d .
P1 P 0.64224(6) 0.76251(5) -0.72284(6) 0.0064(2) Uani 1 1 d .
O1 O 0.72814(17) 0.74436(13) -0.67072(17) 0.0088(6) Uani 1 1 d .
Mo2 Mo 0.75958(2) 0.876907(18) -0.85473(2) 0.00932(8) Uani 1 1 d .
O2 O 0.60772(19) 0.51836(14) -0.82780(19) 0.0148(6) Uani 1 1 d .
Mo3 Mo 0.46398(2) 0.881350(17) -0.74049(2) 0.00788(8) Uani 1 1 d .
O3 O 0.51153(18) 0.86742(14) -0.84485(17) 0.0109(6) Uani 1 1 d .
Mo4 Mo 0.73806(2) 0.721513(17) -0.51938(2) 0.00804(8) Uani 1 1 d .
O4 O 0.63152(18) 0.65948(14) -0.55293(17) 0.0107(6) Uani 1 1 d .
Mo5 Mo 0.82453(2) 0.647779(18) -0.69746(2) 0.00917(8) Uani 1 1 d .
O5 O 0.96475(18) 0.85103(14) -0.62807(18) 0.0139(6) Uani 1 1 d .
Mo6 Mo 0.52032(2) 0.645639(17) -0.60144(2) 0.00825(8) Uani 1 1 d .
O6 O 0.49246(18) 0.73851(14) -0.56719(17) 0.0104(6) Uani 1 1 d .
Mo7 Mo 0.60280(2) 0.597097(17) -0.79429(2) 0.00892(8) Uani 1 1 d .
O7 O 0.80274(19) 0.67252(15) -0.99076(18) 0.0145(6) Uani 1 1 d .
Mo8 Mo 0.56171(2) 0.804901(18) -0.93213(2) 0.00871(8) Uani 1 1 d .
O8 O 0.64717(18) 0.74828(14) -0.97519(17) 0.0125(6) Uani 1 1 d .
Mo9 Mo 0.52659(2) 0.823514(17) -0.54333(2) 0.00779(8) Uani 1 1 d .
O9 O 0.90417(19) 0.58842(15) -0.70457(18) 0.0147(6) Uani 1 1 d .
Mo10 Mo 0.86645(2) 0.812197(18) -0.65435(2) 0.00915(8) Uani 1 1 d .
O10 O 0.31733(18) 0.69069(14) -0.82906(18) 0.0122(6) Uani 1 1 d .
Mo11 Mo 0.75540(2) 0.712915(18) -0.90969(2) 0.00944(8) Uani 1 1 d .
O11 O 0.48765(18) 0.74347(14) -0.88465(17) 0.0114(6) Uani 1 1 d .
Mo12 Mo 0.66919(2) 0.928410(17) -0.64740(2) 0.00870(8) Uani 1 1 d .
O12 O 0.90430(18) 0.72721(14) -0.67805(18) 0.0118(6) Uani 1 1 d .
O13 O 0.36861(18) 0.92608(14) -0.75998(18) 0.0134(6) Uani 1 1 d .
O14 O 0.41703(17) 0.78979(14) -0.74792(17) 0.0093(6) Uani 1 1 d .
O15 O 0.50328(18) 0.83223(14) -1.01832(18) 0.0132(6) Uani 1 1 d .
O16 O 0.60427(18) 0.90411(13) -0.55256(18) 0.0099(6) Uani 1 1 d .
O17 O 0.66836(17) 0.78062(13) -0.81419(16) 0.0086(6) Uani 1 1 d .
O18 O 0.64799(18) 0.78313(13) -0.50899(17) 0.0100(6) Uani 1 1 d .
O19 O 0.48544(18) 0.83697(14) -0.44573(17) 0.0126(6) Uani 1 1 d .
O20 O 0.82755(19) 0.93537(15) -0.89625(18) 0.0144(6) Uani 1 1 d .
O21 O 0.69878(18) 1.00703(14) -0.62377(18) 0.0142(6) Uani 1 1 d .
O22 O 0.46365(19) 0.60210(14) -0.52773(18) 0.0141(6) Uani 1 1 d .
O23 O 0.80577(18) 0.79574(14) -0.91595(17) 0.0112(6) Uani 1 1 d .
O24 O 0.75719(19) 0.69270(14) -0.42010(18) 0.0134(6) Uani 1 1 d .
O25 O 0.66204(18) 0.87426(14) -0.92975(17) 0.0110(6) Uani 1 1 d .
O26 O 0.71920(18) 0.60463(14) -0.72585(17) 0.0114(6) Uani 1 1 d .
O27 O 0.55217(18) 0.57985(14) -0.67804(17) 0.0108(6) Uani 1 1 d .
O28 O 0.66200(18) 0.64437(14) -0.87412(17) 0.0116(6) Uani 1 1 d .
O29 O 0.48469(18) 0.62204(14) -0.82621(17) 0.0109(6) Uani 1 1 d .
O30 O 0.41311(17) 0.66358(14) -0.68145(17) 0.0102(6) Uani 1 1 d .
O31 O 0.84263(18) 0.83835(14) -0.76331(17) 0.0105(6) Uani 1 1 d .
O32 O 0.59575(17) 0.82230(13) -0.68177(16) 0.0082(6) Uani 1 1 d .
O33 O 0.77209(18) 0.87977(14) -0.62348(17) 0.0110(6) Uani 1 1 d .
O34 O 0.44462(18) 0.86491(14) -0.61592(17) 0.0108(6) Uani 1 1 d .
O35 O 0.54701(18) 0.94568(13) -0.70454(17) 0.0108(6) Uani 1 1 d .
O36 O 0.57649(17) 0.70323(13) -0.72487(16) 0.0079(5) Uani 1 1 d .
O37 O 0.70468(18) 0.92005(14) -0.76839(17) 0.0110(6) Uani 1 1 d .
O38 O 0.83314(18) 0.77757(14) -0.53836(16) 0.0095(6) Uani 1 1 d .
O39 O 0.80447(17) 0.64958(13) -0.58009(17) 0.0099(6) Uani 1 1 d .
O40 O 0.81914(18) 0.68398(14) -0.81448(17) 0.0116(6) Uani 1 1 d .
N1 N 0.9066(2) 0.14506(18) -0.1959(2) 0.0154(8) Uani 1 1 d .
H1A H 0.9263 0.1091 -0.1722 0.018 Uiso 1 1 calc R
N3 N 0.7979(2) 0.48002(18) -0.0886(2) 0.0142(7) Uani 1 1 d .
H3B H 0.8521 0.4720 -0.1058 0.017 Uiso 1 1 calc R
N2 N 0.8036(3) 0.54030(18) -0.4761(2) 0.0194(8) Uani 1 1 d .
H2B H 0.7913 0.5742 -0.5078 0.023 Uiso 1 1 calc R
C10 C 0.8435(3) 0.4309(2) -0.3802(3) 0.0107(8) Uani 1 1 d .
C11 C 0.8181(3) 0.3178(2) -0.3248(3) 0.0125(8) Uani 1 1 d .
H11A H 0.7605 0.3177 -0.3512 0.015 Uiso 1 1 calc R
C2 C 0.9197(3) 0.2601(2) -0.2172(3) 0.0155(9) Uani 1 1 d .
H2A H 0.9482 0.3002 -0.2039 0.019 Uiso 1 1 calc R
C1 C 0.8480(3) 0.2582(2) -0.2775(3) 0.0130(9) Uani 1 1 d .
C15 C 0.7423(3) 0.4286(2) -0.0730(3) 0.0163(9) Uani 1 1 d .
H15A H 0.7631 0.3854 -0.0804 0.020 Uiso 1 1 calc R
C9 C 0.7529(3) 0.4458(2) -0.4037(3) 0.0178(9) Uani 1 1 d .
H9A H 0.7057 0.4182 -0.3870 0.021 Uiso 1 1 calc R
C17 C 0.6237(3) 0.5049(2) -0.0364(3) 0.0163(9) Uani 1 1 d .
C14 C 0.7719(3) 0.5434(2) -0.0785(3) 0.0179(9) Uani 1 1 d .
H14A H 0.8123 0.5780 -0.0885 0.021 Uiso 1 1 calc R
C13 C 0.6837(3) 0.5563(2) -0.0530(3) 0.0168(9) Uani 1 1 d .
H13A H 0.6646 0.6001 -0.0470 0.020 Uiso 1 1 calc R
C3 C 0.9482(3) 0.2027(2) -0.1775(3) 0.0168(9) Uani 1 1 d .
H3A H 0.9965 0.2038 -0.1378 0.020 Uiso 1 1 calc R
C8 C 0.7342(3) 0.5015(2) -0.4515(3) 0.0196(10) Uani 1 1 d .
H8A H 0.6741 0.5124 -0.4667 0.023 Uiso 1 1 calc R
C6 C 0.9117(3) 0.4745(2) -0.4040(3) 0.0148(9) Uani 1 1 d .
H6A H 0.9719 0.4670 -0.3863 0.018 Uiso 1 1 calc R
C16 C 0.6552(3) 0.4396(2) -0.0463(3) 0.0175(9) Uani 1 1 d .
H16A H 0.6172 0.4038 -0.0348 0.021 Uiso 1 1 calc R
C4 C 0.8355(3) 0.1421(2) -0.2499(3) 0.0173(9) Uani 1 1 d .
H4A H 0.8062 0.1017 -0.2594 0.021 Uiso 1 1 calc R
C12 C 0.8693(3) 0.3713(2) -0.3316(3) 0.0140(9) Uani 1 1 d .
H12A H 0.9260 0.3713 -0.3034 0.017 Uiso 1 1 calc R
C5 C 0.8047(3) 0.1975(2) -0.2918(3) 0.0186(9) Uani 1 1 d .
H5A H 0.7550 0.1946 -0.3298 0.022 Uiso 1 1 calc R
C18 C 0.5318(3) 0.5218(2) -0.0102(3) 0.0173(9) Uani 1 1 d .
H18A H 0.5167 0.5666 -0.0077 0.021 Uiso 1 1 calc R
C7 C 0.8901(3) 0.5286(2) -0.4537(3) 0.0189(10) Uani 1 1 d .
H7A H 0.9360 0.5570 -0.4715 0.023 Uiso 1 1 calc R
O1W O 0.9707(2) 0.03610(16) -0.1173(2) 0.0183(7) Uani 1 1 d D
O2W O 0.9555(2) 0.44111(16) -0.1560(2) 0.0188(7) Uani 1 1 d D
H3 H 0.992(2) 0.463(2) -0.185(3) 0.028(15) Uiso 1 1 d D
H1 H 1.015(2) 0.052(2) -0.089(3) 0.032(16) Uiso 1 1 d D
H2 H 0.989(3) 0.003(2) -0.144(4) 0.09(3) Uiso 1 1 d D
H4 H 0.986(3) 0.415(2) -0.124(3) 0.06(2) Uiso 1 1 d D

loop_
_atom_site_aniso_label
_atom_site_aniso_U_11
_atom_site_aniso_U_22
_atom_site_aniso_U_33
_atom_site_aniso_U_23
_atom_site_aniso_U_13
_atom_site_aniso_U_12
Mo1 0.00634(16) 0.00894(18) 0.00900(17) -0.00001(13) -0.00039(12) -0.00042(12)
P1 0.0061(5) 0.0062(5) 0.0070(5) 0.0005(4) 0.0002(4) 0.0001(4)
O1 0.0093(13) 0.0077(14) 0.0093(14) 0.0007(11) -0.0014(10) 0.0003(11)
Mo2 0.00774(16) 0.01114(18) 0.00916(17) 0.00139(14) 0.00180(12) -0.00127(13)
O2 0.0128(14) 0.0119(15) 0.0196(16) -0.0011(13) -0.0014(12) 0.0009(12)
Mo3 0.00698(16) 0.00755(17) 0.00911(17) 0.00095(13) 0.00062(12) 0.00120(12)
O3 0.0122(14) 0.0102(15) 0.0103(14) -0.0001(11) -0.0003(11) 0.0014(11)
Mo4 0.00810(16) 0.00834(18) 0.00762(17) 0.00026(13) -0.00083(12) 0.00032(13)
O4 0.0101(13) 0.0103(15) 0.0116(14) -0.0020(11) -0.0007(11) -0.0001(11)
Mo5 0.00732(16) 0.01037(18) 0.00979(17) -0.00129(13) -0.00040(12) 0.00245(13)
O5 0.0096(14) 0.0153(16) 0.0166(16) -0.0013(12) -0.0013(11) -0.0020(12)
Mo6 0.00859(16) 0.00741(17) 0.00876(17) 0.00093(13) 0.00020(12) -0.00123(13)
O6 0.0092(13) 0.0097(15) 0.0123(14) -0.0008(12) 0.0005(11) 0.0005(11)
Mo7 0.00880(16) 0.00830(18) 0.00964(17) -0.00178(13) -0.00022(12) 0.00076(13)
O7 0.0118(14) 0.0176(16) 0.0141(15) -0.0043(13) 0.0020(11) 0.0015(12)
Mo8 0.00767(16) 0.01124(18) 0.00721(17) 0.00072(13) -0.00013(12) 0.00050(13)
O8 0.0136(14) 0.0163(16) 0.0074(14) -0.0011(12) -0.0007(11) 0.0007(12)
Mo9 0.00730(16) 0.00818(17) 0.00795(17) -0.00064(13) 0.00140(12) 0.00008(12)
O9 0.0120(14) 0.0155(16) 0.0164(16) -0.0011(12) -0.0037(11) 0.0038(12)
Mo10 0.00676(16) 0.01151(18) 0.00915(17) -0.00039(14) -0.00029(12) -0.00144(13)
O10 0.0105(14) 0.0132(15) 0.0128(15) -0.0002(12) -0.0011(11) -0.0014(11)
Mo11 0.00720(16) 0.01307(19) 0.00809(17) -0.00196(14) 0.00114(12) 0.00126(13)
O11 0.0093(14) 0.0126(15) 0.0124(15) 0.0010(12) 0.0008(11) -0.0009(11)
Mo12 0.00879(16) 0.00775(17) 0.00959(17) -0.00022(13) 0.00092(12) -0.00113(13)
O12 0.0077(13) 0.0148(16) 0.0129(15) 0.0030(12) -0.0003(11) 0.0006(11)
O13 0.0138(14) 0.0117(15) 0.0149(15) 0.0026(12) 0.0002(11) 0.0023(12)
O14 0.0072(13) 0.0105(15) 0.0101(14) 0.0000(11) 0.0013(10) 0.0017(11)
O15 0.0117(14) 0.0164(16) 0.0113(14) 0.0006(12) -0.0004(11) 0.0009(12)
O16 0.0106(14) 0.0066(14) 0.0125(14) -0.0015(11) 0.0009(10) -0.0019(11)
O17 0.0080(13) 0.0107(14) 0.0070(14) -0.0004(11) -0.0006(10) 0.0008(11)
O18 0.0127(14) 0.0073(14) 0.0100(14) -0.0012(11) -0.0001(11) -0.0016(11)
O19 0.0108(14) 0.0124(15) 0.0147(15) -0.0041(12) 0.0024(11) 0.0019(11)
O20 0.0132(14) 0.0176(16) 0.0126(15) 0.0020(12) 0.0032(11) -0.0017(12)
O21 0.0133(14) 0.0110(15) 0.0183(16) 0.0000(12) 0.0026(11) -0.0025(12)
O22 0.0166(15) 0.0124(15) 0.0134(15) 0.0020(12) -0.0001(11) -0.0058(12)
O23 0.0083(13) 0.0141(15) 0.0113(14) -0.0010(12) 0.0017(10) -0.0005(11)
O24 0.0143(15) 0.0117(15) 0.0142(15) 0.0005(12) -0.0026(11) 0.0011(12)
O25 0.0109(14) 0.0139(15) 0.0083(14) 0.0023(12) 0.0007(10) -0.0007(11)
O26 0.0112(14) 0.0122(15) 0.0108(14) -0.0034(12) 0.0001(11) 0.0010(11)
O27 0.0103(14) 0.0100(15) 0.0121(14) 0.0013(12) -0.0016(11) 0.0015(11)
O28 0.0094(14) 0.0135(15) 0.0119(14) -0.0013(12) -0.0004(11) 0.0001(11)
O29 0.0094(13) 0.0117(15) 0.0116(14) -0.0028(12) -0.0009(11) -0.0005(11)
O30 0.0084(13) 0.0103(15) 0.0120(14) 0.0009(12) 0.0014(10) 0.0012(11)
O31 0.0096(13) 0.0120(15) 0.0099(14) -0.0004(12) -0.0002(10) -0.0012(11)
O32 0.0068(13) 0.0091(14) 0.0088(14) 0.0002(11) 0.0013(10) 0.0009(10)
O33 0.0102(14) 0.0116(15) 0.0114(14) 0.0009(11) 0.0028(11) -0.0023(11)
O34 0.0112(14) 0.0106(15) 0.0106(14) 0.0002(11) 0.0021(11) 0.0005(11)
O35 0.0106(14) 0.0093(14) 0.0125(14) -0.0004(12) 0.0006(11) -0.0017(11)
O36 0.0080(13) 0.0089(14) 0.0067(13) 0.0004(11) 0.0002(10) -0.0003(11)
O37 0.0126(14) 0.0114(15) 0.0092(14) 0.0034(11) 0.0005(11) -0.0001(11)
O38 0.0110(14) 0.0113(15) 0.0063(14) -0.0002(11) 0.0004(10) -0.0019(11)
O39 0.0086(13) 0.0096(14) 0.0113(14) -0.0001(11) -0.0026(10) -0.0010(11)
O40 0.0093(14) 0.0149(16) 0.0107(14) 0.0000(12) 0.0001(11) 0.0005(11)
N1 0.0162(18) 0.0131(19) 0.0170(19) 0.0044(15) 0.0020(14) 0.0025(15)
N3 0.0108(17) 0.017(2) 0.0146(19) -0.0008(15) -0.0008(13) -0.0007(14)
N2 0.037(2) 0.0095(19) 0.0115(19) -0.0005(15) 0.0004(16) 0.0057(16)
C10 0.0122(19) 0.011(2) 0.0094(19) -0.0017(16) 0.0011(15) -0.0017(16)
C11 0.0094(19) 0.014(2) 0.014(2) 0.0016(17) -0.0016(15) 0.0029(16)
C2 0.018(2) 0.013(2) 0.015(2) 0.0002(18) -0.0002(16) -0.0001(17)
C1 0.012(2) 0.013(2) 0.014(2) 0.0023(17) 0.0025(16) 0.0037(16)
C15 0.021(2) 0.012(2) 0.016(2) -0.0022(18) -0.0066(17) -0.0009(17)
C9 0.017(2) 0.015(2) 0.021(2) 0.0021(19) -0.0019(17) -0.0030(18)
C17 0.013(2) 0.027(3) 0.009(2) 0.0014(18) -0.0024(15) -0.0046(18)
C14 0.018(2) 0.019(2) 0.016(2) 0.0009(19) 0.0022(17) -0.0074(18)
C13 0.016(2) 0.020(2) 0.014(2) -0.0003(18) 0.0001(16) -0.0010(18)
C3 0.016(2) 0.019(2) 0.015(2) 0.0022(18) -0.0002(16) 0.0031(18)
C8 0.020(2) 0.018(2) 0.021(2) -0.0042(19) 0.0002(18) 0.0074(19)
C6 0.018(2) 0.016(2) 0.010(2) -0.0016(17) -0.0011(16) 0.0004(17)
C16 0.016(2) 0.021(2) 0.015(2) 0.0054(18) -0.0057(16) -0.0113(18)
C4 0.019(2) 0.014(2) 0.020(2) 0.0036(18) 0.0024(17) -0.0023(18)
C12 0.013(2) 0.016(2) 0.013(2) -0.0029(17) 0.0011(16) 0.0045(17)
C5 0.017(2) 0.019(2) 0.020(2) -0.0028(19) 0.0008(17) -0.0020(18)
C18 0.022(2) 0.014(2) 0.016(2) 0.0035(18) -0.0037(17) -0.0032(18)
C7 0.032(3) 0.013(2) 0.012(2) -0.0024(18) 0.0020(18) -0.0053(19)
O1W 0.0185(16) 0.0117(17) 0.0243(18) -0.0018(14) -0.0055(13) 0.0017(13)
O2W 0.0188(16) 0.0131(17) 0.0249(18) 0.0076(14) 0.0073(14) 0.0004(13)

loop_
_atom_type_symbol
_atom_type_description
_atom_type_scat_dispersion_real
_atom_type_scat_dispersion_imag
_atom_type_scat_source
C C 0.0033 0.0016 'International Tables Vol C Tables 4.2.6.8 and 6.1.1.4'
H H 0.0000 0.0000 'International Tables Vol C Tables 4.2.6.8 and 6.1.1.4'
N N 0.0061 0.0033 'International Tables Vol C Tables 4.2.6.8 and 6.1.1.4'
O O 0.0106 0.0060 'International Tables Vol C Tables 4.2.6.8 and 6.1.1.4'
P P 0.1023 0.0942 'International Tables Vol C Tables 4.2.6.8 and 6.1.1.4'
Mo Mo -1.6832 0.6857 'International Tables Vol C Tables 4.2.6.8 and 6.1.1.4'

loop_
_geom_angle_atom_site_label_1
_geom_angle_atom_site_label_2
_geom_angle_atom_site_label_3
_geom_angle
_geom_angle_site_symmetry_1
O10 Mo1 O14 103.45(13) .
O10 Mo1 O30 101.96(13) .
O14 Mo1 O30 96.58(12) .
O10 Mo1 O29 99.89(12) .
O14 Mo1 O29 154.64(11) .
O30 Mo1 O29 88.08(12) .
O10 Mo1 O11 101.74(12) .
O14 Mo1 O11 84.09(12) .
O30 Mo1 O11 155.44(11) .
O29 Mo1 O11 81.59(11) .
O10 Mo1 O36 171.06(12) .
O14 Mo1 O36 85.19(10) .
O30 Mo1 O36 74.40(10) .
O29 Mo1 O36 72.04(10) .
O11 Mo1 O36 81.22(10) .
O1 P1 O32 109.31(15) .
O1 P1 O36 109.44(15) .
O32 P1 O36 109.54(15) .
O1 P1 O17 109.62(15) .
O32 P1 O17 109.28(15) .
O36 P1 O17 109.63(15) .
P1 O1 Mo4 126.82(15) .
P1 O1 Mo5 124.69(15) .
Mo4 O1 Mo5 89.85(9) .
P1 O1 Mo10 126.14(15) .
Mo4 O1 Mo10 88.53(9) .
Mo5 O1 Mo10 88.98(8) .
O20 Mo2 O37 103.45(13) .
O20 Mo2 O25 103.31(13) .
O37 Mo2 O25 98.17(12) .
O20 Mo2 O31 101.17(12) .
O37 Mo2 O31 85.55(11) .
O25 Mo2 O31 153.59(12) .
O20 Mo2 O23 99.92(13) .
O37 Mo2 O23 154.44(12) .
O25 Mo2 O23 86.28(12) .
O31 Mo2 O23 79.89(11) .
O20 Mo2 O17 170.54(12) .
O37 Mo2 O17 85.95(11) .
O25 Mo2 O17 73.88(10) .
O31 Mo2 O17 80.37(10) .
O23 Mo2 O17 71.04(10) .
O13 Mo3 O3 104.69(13) .
O13 Mo3 O35 102.48(13) .
O3 Mo3 O35 96.84(12) .
O13 Mo3 O14 101.73(12) .
O3 Mo3 O14 86.76(12) .
O35 Mo3 O14 153.72(12) .
O13 Mo3 O34 97.35(12) .
O3 Mo3 O34 156.63(12) .
O35 Mo3 O34 85.77(12) .
O14 Mo3 O34 81.14(11) .
O13 Mo3 O32 168.11(12) .
O3 Mo3 O32 87.03(11) .
O35 Mo3 O32 73.62(11) .
O14 Mo3 O32 80.62(10) .
O34 Mo3 O32 71.36(10) .
Mo3 O3 Mo8 149.84(16) .
O24 Mo4 O38 104.82(13) .
O24 Mo4 O18 104.81(13) .
O38 Mo4 O18 98.67(12) .
O24 Mo4 O39 96.97(12) .
O38 Mo4 O39 89.29(11) .
O18 Mo4 O39 153.91(11) .
O24 Mo4 O4 97.78(12) .
O38 Mo4 O4 155.74(11) .
O18 Mo4 O4 83.70(11) .
O39 Mo4 O4 79.22(11) .
O24 Mo4 O1 168.72(12) .
O38 Mo4 O1 75.44(10) .
O18 Mo4 O1 86.18(11) .
O39 Mo4 O1 71.76(10) .
O4 Mo4 O1 80.67(10) .
Mo6 O4 Mo4 150.90(16) .
O9 Mo5 O26 103.33(13) .
O9 Mo5 O39 101.90(13) .
O26 Mo5 O39 95.58(12) .
O9 Mo5 O40 102.24(13) .
O26 Mo5 O40 86.25(12) .
O39 Mo5 O40 154.65(12) .
O9 Mo5 O12 100.13(13) .
O26 Mo5 O12 155.43(12) .
O39 Mo5 O12 86.57(11) .
O40 Mo5 O12 81.73(11) .
O9 Mo5 O1 169.86(12) .
O26 Mo5 O1 86.12(11) .
O39 Mo5 O1 73.14(10) .
O40 Mo5 O1 81.80(10) .
O12 Mo5 O1 71.05(10) .
O22 Mo6 O4 104.18(13) .
O22 Mo6 O27 102.15(13) .
O4 Mo6 O27 98.35(12) .
O22 Mo6 O6 101.22(13) .
O4 Mo6 O6 85.96(12) .
O27 Mo6 O6 154.37(12) .
O22 Mo6 O30 97.59(12) .
O4 Mo6 O30 156.32(12) .
O27 Mo6 O30 85.89(11) .
O6 Mo6 O30 80.72(11) .
O22 Mo6 O36 168.96(11) .
O4 Mo6 O36 86.72(11) .
O27 Mo6 O36 74.12(10) .
O6 Mo6 O36 80.97(10) .
O30 Mo6 O36 71.96(10) .
Mo9 O6 Mo6 151.90(15) .
O2 Mo7 O28 104.75(13) .
O2 Mo7 O29 102.63(13) .
O28 Mo7 O29 97.46(12) .
O2 Mo7 O26 101.44(12) .
O28 Mo7 O26 85.18(12) .
O29 Mo7 O26 154.22(12) .
O2 Mo7 O27 98.14(13) .
O28 Mo7 O27 155.44(12) .
O29 Mo7 O27 85.96(11) .
O26 Mo7 O27 81.62(11) .
O2 Mo7 O36 169.00(12) .
O28 Mo7 O36 86.17(11) .
O29 Mo7 O36 74.13(10) .
O26 Mo7 O36 80.49(10) .
O27 Mo7 O36 71.31(10) .
O15 Mo8 O11 104.92(13) .
O15 Mo8 O8 104.17(13) .
O11 Mo8 O8 98.53(12) .
O15 Mo8 O3 99.06(13) .
O11 Mo8 O3 85.06(12) .
O8 Mo8 O3 154.62(11) .
O15 Mo8 O25 98.24(12) .
O11 Mo8 O25 154.31(12) .
O8 Mo8 O25 86.21(12) .
O3 Mo8 O25 80.43(11) .
O15 Mo8 O17 169.14(11) .
O11 Mo8 O17 85.92(11) .
O8 Mo8 O17 74.13(10) .
O3 Mo8 O17 81.13(10) .
O25 Mo8 O17 71.02(10) .
Mo8 O8 Mo11 124.81(14) .
O19 Mo9 O6 103.66(13) .
O19 Mo9 O34 104.44(13) .
O6 Mo9 O34 97.33(12) .
O19 Mo9 O16 98.85(13) .
O6 Mo9 O16 155.09(11) .
O34 Mo9 O16 87.15(12) .
O19 Mo9 O18 98.91(12) .
O6 Mo9 O18 84.91(11) .
O34 Mo9 O18 155.24(11) .
O16 Mo9 O18 81.17(11) .
O19 Mo9 O32 170.67(11) .
O6 Mo9 O32 85.67(11) .
O34 Mo9 O32 74.24(10) .
O16 Mo9 O32 71.93(10) .
O18 Mo9 O32 81.38(10) .
O5 Mo10 O31 103.84(13) .
O5 Mo10 O12 102.82(13) .
O31 Mo10 O12 97.49(12) .
O5 Mo10 O33 102.47(13) .
O31 Mo10 O33 85.11(12) .
O12 Mo10 O33 153.14(11) .
O5 Mo10 O38 99.43(12) .
O31 Mo10 O38 154.73(11) .
O12 Mo10 O38 86.72(12) .
O33 Mo10 O38 80.35(11) .
O5 Mo10 O1 170.23(12) .
O31 Mo10 O1 85.68(11) .
O12 Mo10 O1 73.31(10) .
O33 Mo10 O1 80.27(10) .
O38 Mo10 O1 71.62(10) .
O7 Mo11 O23 103.08(13) .
O7 Mo11 O40 104.68(13) .
O23 Mo11 O40 97.81(12) .
O7 Mo11 O8 96.87(13) .
O23 Mo11 O8 87.88(12) .
O40 Mo11 O8 155.74(11) .
O7 Mo11 O28 100.02(13) .
O23 Mo11 O28 155.57(11) .
O40 Mo11 O28 83.81(12) .
O8 Mo11 O28 81.56(11) .
O7 Mo11 O17 168.86(12) .
O23 Mo11 O17 74.85(11) .
O40 Mo11 O17 86.46(11) .
O8 Mo11 O17 72.22(10) .
O28 Mo11 O17 80.95(10) .
Mo8 O11 Mo1 152.96(16) .
O21 Mo12 O33 104.65(13) .
O21 Mo12 O16 101.87(13) .
O33 Mo12 O16 97.49(12) .
O21 Mo12 O37 102.62(13) .
O33 Mo12 O37 85.23(11) .
O16 Mo12 O37 153.79(12) .
O21 Mo12 O35 99.04(13) .
O33 Mo12 O35 154.61(12) .
O16 Mo12 O35 86.31(11) .
O37 Mo12 O35 80.76(11) .
O21 Mo12 O32 168.85(11) .
O33 Mo12 O32 86.15(11) .
O16 Mo12 O32 73.46(10) .
O37 Mo12 O32 80.76(10) .
O35 Mo12 O32 70.82(10) .
Mo10 O12 Mo5 126.66(14) .
Mo1 O14 Mo3 152.37(15) .
Mo12 O16 Mo9 125.45(14) .
P1 O17 Mo11 126.42(15) .
P1 O17 Mo8 125.86(14) .
Mo11 O17 Mo8 88.79(9) .
P1 O17 Mo2 125.50(15) .
Mo11 O17 Mo2 89.14(9) .
Mo8 O17 Mo2 89.23(9) .
Mo4 O18 Mo9 152.45(16) .
Mo11 O23 Mo2 124.87(14) .
Mo2 O25 Mo8 125.85(14) .
Mo5 O26 Mo7 151.19(16) .
Mo6 O27 Mo7 124.60(14) .
Mo7 O28 Mo11 152.17(16) .
Mo7 O29 Mo1 124.90(14) .
Mo1 O30 Mo6 124.33(14) .
Mo10 O31 Mo2 151.87(15) .
P1 O32 Mo9 125.87(15) .
P1 O32 Mo3 125.56(15) .
Mo9 O32 Mo3 89.41(8) .
P1 O32 Mo12 125.53(14) .
Mo9 O32 Mo12 89.11(9) .
Mo3 O32 Mo12 89.81(9) .
Mo12 O33 Mo10 151.92(16) .
Mo9 O34 Mo3 124.96(14) .
Mo3 O35 Mo12 125.72(15) .
P1 O36 Mo6 125.60(15) .
P1 O36 Mo7 125.88(14) .
Mo6 O36 Mo7 89.97(9) .
P1 O36 Mo1 125.66(15) .
Mo6 O36 Mo1 89.25(9) .
Mo7 O36 Mo1 88.87(9) .
Mo2 O37 Mo12 152.29(16) .
Mo4 O38 Mo10 124.32(14) .
Mo5 O39 Mo4 124.99(14) .
Mo11 O40 Mo5 151.76(15) .
C4 N1 C3 121.5(4) .
C14 N3 C15 122.4(4) .
C7 N2 C8 123.0(4) .
C6 C10 C9 118.4(4) .
C6 C10 C12 118.7(4) .
C9 C10 C12 122.9(4) .
C12 C11 C1 123.0(4) .
C3 C2 C1 120.0(4) .
C5 C1 C2 117.7(4) .
C5 C1 C11 120.4(4) .
C2 C1 C11 122.0(4) .
N3 C15 C16 120.3(4) .
C8 C9 C10 119.6(4) .
C13 C17 C16 117.8(4) .
C13 C17 C18 118.3(4) .
C16 C17 C18 123.9(4) .
N3 C14 C13 118.8(4) .
C14 C13 C17 120.9(4) .
N1 C3 C2 120.0(4) .
N2 C8 C9 119.2(4) .
C7 C6 C10 119.9(4) .
C15 C16 C17 119.7(4) .
N1 C4 C5 121.0(4) .
C11 C12 C10 124.8(4) .
C4 C5 C1 119.7(4) .
C18 C18 C17 125.1(6) 3_665
N2 C7 C6 119.7(4) .

loop_
_geom_bond_atom_site_label_1
_geom_bond_atom_site_label_2
_geom_bond_distance
_geom_bond_site_symmetry_2
Mo1 O10 1.676(3) .
Mo1 O14 1.841(3) .
Mo1 O30 1.839(3) .
Mo1 O29 1.987(3) .
Mo1 O11 2.009(3) .
Mo1 O36 2.435(3) .
P1 O1 1.527(3) .
P1 O32 1.532(3) .
P1 O36 1.532(3) .
P1 O17 1.538(3) .
O1 Mo4 2.421(3) .
O1 Mo5 2.444(3) .
O1 Mo10 2.449(3) .
Mo2 O20 1.683(3) .
Mo2 O37 1.815(3) .
Mo2 O25 1.828(3) .
Mo2 O31 2.012(3) .
Mo2 O23 2.020(3) .
Mo2 O17 2.446(3) .
O2 Mo7 1.672(3) .
Mo3 O13 1.682(3) .
Mo3 O3 1.818(3) .
Mo3 O35 1.853(3) .
Mo3 O14 1.969(3) .
Mo3 O34 2.011(3) .
Mo3 O32 2.427(3) .
O3 Mo8 2.013(3) .
Mo4 O24 1.680(3) .
Mo4 O38 1.822(3) .
Mo4 O18 1.820(3) .
Mo4 O39 1.999(3) .
Mo4 O4 2.055(3) .
O4 Mo6 1.801(3) .
Mo5 O9 1.675(3) .
Mo5 O26 1.815(3) .
Mo5 O39 1.874(3) .
Mo5 O40 1.976(3) .
Mo5 O12 1.998(3) .
O5 Mo10 1.679(3) .
Mo6 O22 1.687(3) .
Mo6 O27 1.856(3) .
Mo6 O6 1.990(3) .
Mo6 O30 2.017(3) .
Mo6 O36 2.420(3) .
O6 Mo9 1.818(3) .
Mo7 O28 1.812(3) .
Mo7 O29 1.856(3) .
Mo7 O26 1.996(3) .
Mo7 O27 2.018(3) .
Mo7 O36 2.433(3) .
O7 Mo11 1.675(3) .
Mo8 O15 1.675(3) .
Mo8 O11 1.817(3) .
Mo8 O8 1.834(3) .
Mo8 O25 2.025(3) .
Mo8 O17 2.440(3) .
O8 Mo11 1.997(3) .
Mo9 O19 1.683(3) .
Mo9 O34 1.833(3) .
Mo9 O16 1.988(3) .
Mo9 O18 2.014(3) .
Mo9 O32 2.422(3) .
Mo10 O31 1.815(3) .
Mo10 O12 1.838(3) .
Mo10 O33 2.006(3) .
Mo10 O38 2.021(3) .
Mo11 O23 1.826(3) .
Mo11 O40 1.836(3) .
Mo11 O28 2.030(3) .
Mo11 O17 2.414(3) .
Mo12 O21 1.679(3) .
Mo12 O33 1.827(3) .
Mo12 O16 1.853(3) .
Mo12 O37 1.990(3) .
Mo12 O35 2.010(3) .
Mo12 O32 2.444(3) .
N1 C4 1.326(5) .
N1 C3 1.338(5) .
N3 C14 1.341(5) .
N3 C15 1.342(5) .
N2 C7 1.326(6) .
N2 C8 1.345(6) .
C10 C6 1.387(6) .
C10 C9 1.399(6) .
C10 C12 1.465(6) .
C11 C12 1.318(6) .
C11 C1 1.471(5) .
C2 C3 1.372(6) .
C2 C1 1.396(5) .
C1 C5 1.393(6) .
C15 C16 1.369(6) .
C9 C8 1.373(6) .
C17 C13 1.386(6) .
C17 C16 1.404(6) .
C17 C18 1.456(6) .
C14 C13 1.385(6) .
C6 C7 1.372(6) .
C4 C5 1.364(6) .
C18 C18 1.325(8) 3_665
